data_2007022
loop_
_publ_author_name
'Hannesschlager, Patrick'
'Brun, Pierre'
'P\`epe, G\'erard'

_publ_contact_author
;
G. Pepe
Centre de Recherche sur les Mecanismes de la Croissance Cristalline,
Campus de Luminy, Case 913,
13288 Marseille Cedex 9, France
;
_publ_section_title Tricarbonyl[(4a,5,6,7,8,9-\h)-2-methyl-2-phenyl-2<i>H</i>-benzo[<i>f</i>]chromen]chromium
_journal_issue 2
_journal_name_full 'Acta Crystallographica Section C'
_journal_page_first 221
_journal_page_last 223
_journal_paper_doi 10.1107/S0108270197014236
_journal_volume 54
_journal_year 1998
_chemical_formula_iupac '[Cr (C O)3 (C20 H16 O)]'
_chemical_formula_sum 'C23 H16 Cr O4'
_chemical_formula_weight 408.36
_chemical_name_systematic
;
 ?
;
_space_group_IT_number 14
_symmetry_cell_setting monoclinic
_symmetry_space_group_name_Hall '-P 2ybc'
_symmetry_space_group_name_H-M 'P 1 21/c 1'
_audit_creation_method SHELXL
_cell_angle_alpha 90.00
_cell_angle_beta 104.52(2)
_cell_angle_gamma 90.00
_cell_formula_units_Z 4
_cell_length_a 13.832(3)
_cell_length_b 9.055(2)
_cell_length_c 16.005(3)
_cell_measurement_reflns_used 25
_cell_measurement_temperature 293(2)
_cell_measurement_theta_max 15.
_cell_measurement_theta_min 10.
_cell_volume 1940.6(7)
_computing_cell_refinement 'CAD4 Software'
_computing_data_collection 'CAD4 Software (Enraf-Nonius, 1977)'
_computing_data_reduction 'DATARED (P\`epe, 1979)'
_computing_molecular_graphics 'ORTEPII (Johnson, 1976)'
_computing_publication_material SHELXL93
_computing_structure_refinement 'SHELXL93 (Sheldrick, 1993)'
_computing_structure_solution 'SHELXS86 (Sheldrick, 1985)'
_diffrn_ambient_temperature 293(2)
_diffrn_measurement_device 'Nonius CAD4 diffractometer'
_diffrn_measurement_method \w/2\q
_diffrn_radiation_monochromator graphite
_diffrn_radiation_source 'fine-focus sealed tube'
_diffrn_radiation_type MoK\a
_diffrn_radiation_wavelength 0.71073
_diffrn_reflns_av_R_equivalents 0.0000
_diffrn_reflns_av_sigmaI/netI 0.0317
_diffrn_reflns_limit_h_max 15
_diffrn_reflns_limit_h_min -15
_diffrn_reflns_limit_k_max 10
_diffrn_reflns_limit_k_min 0
_diffrn_reflns_limit_l_max 17
_diffrn_reflns_limit_l_min 0
_diffrn_reflns_number 4036
_diffrn_reflns_theta_max 34.94
_diffrn_reflns_theta_min 1.52
_diffrn_standards_decay_% 0
_diffrn_standards_interval_time 60
_diffrn_standards_number 3
_exptl_absorpt_coefficient_mu 0.615
_exptl_absorpt_correction_T_max 0.817
_exptl_absorpt_correction_T_min 0.663
_exptl_absorpt_correction_type '\y scans (North, Phillips & Mathews, 1968)'
_exptl_crystal_colour Red
_exptl_crystal_density_diffrn 1.398
_exptl_crystal_density_meas 1.40(2)
_exptl_crystal_density_method 'flotation in benzene/chloroform'
_exptl_crystal_description 'Pseudo hexagonal platelet'
_exptl_crystal_F_000 840
_exptl_crystal_size_max .39
_exptl_crystal_size_mid .23
_exptl_crystal_size_min .19
_refine_diff_density_max 0.233
_refine_diff_density_min -0.236
_refine_ls_extinction_method none
_refine_ls_goodness_of_fit_all 0.955
_refine_ls_goodness_of_fit_obs 1.119
_refine_ls_hydrogen_treatment
;
H atoms refined with U = 1.2U~eq~ of the
connected atom, with a length
constraint of 1.0 +-0.05 \%A.
;
_refine_ls_matrix_type full
_refine_ls_number_parameters 301
_refine_ls_number_reflns 4036
_refine_ls_number_restraints 0
_refine_ls_restrained_S_all 0.955
_refine_ls_restrained_S_obs 1.119
_refine_ls_R_factor_all 0.0425
_refine_ls_R_factor_obs .0414
_refine_ls_shift/esd_max -0.001
_refine_ls_shift/esd_mean 0.000
_refine_ls_structure_factor_coef Fsqd
_refine_ls_weighting_details 'w = 1/[\s^2^(Fo^2^)+(0.0467P)^2^] where P=(Fo^2^+2Fc^2^)/3'
_refine_ls_weighting_scheme calc
_refine_ls_wR_factor_all 0.0850
_refine_ls_wR_factor_obs .0847
_reflns_number_observed 3032
_reflns_number_total 4036
_reflns_observed_criterion I>2\s(I)
_cod_data_source_file ln1031.cif
_cod_data_source_block 1
_cod_depositor_comments
;
The following automatic conversions were performed:
'_symmetry_cell_setting' value 'Monoclinic' changed to 'monoclinic'
according to '/home/saulius/struct/CIF-dictionaries/cif_core.dic'
dictionary named 'cif_core.dic' version 2.4.1 from
2010-06-29.

'_geom_bond_publ_flag' value 'Y' changed to 'y' according to
'/home/saulius/struct/CIF-dictionaries/cif_core.dic' dictionary named
'cif_core.dic' version 2.4.1 from 2010-06-29 (30 times).

Automatic conversion script
Id: cif_fix_enum 1527 2010-12-29 10:47:43Z saulius 

The following automatic conversions were performed:

'_symmetry_cell_setting' value 'Monoclinic' changed to 'monoclinic'
according to /home/saulius/struct/CIF-dictionaries/cif_core.dic
dictionary named 'cif_core.dic' version 2.4.1 from
2010-06-29.

'_geom_bond_publ_flag' value 'Y' changed to 'y'
according to /home/saulius/struct/CIF-dictionaries/cif_core.dic
dictionary named 'cif_core.dic' version 2.4.1 from 2010-06-29 (30
times).

'_geom_angle_publ_flag' value 'Y' changed to 'y' according
to /home/saulius/struct/CIF-dictionaries/cif_core.dic dictionary
named 'cif_core.dic' version 2.4.1 from 2010-06-29 (9
times).

'_geom_torsion_publ_flag' value 'Y' changed to 'y' according
to /home/saulius/struct/CIF-dictionaries/cif_core.dic dictionary
named 'cif_core.dic' version 2.4.1 from 2010-06-29 (6 times).

Automatic conversion script
Id: cif_fix_values 1715 2011-07-08 13:25:40Z adriana 

The following automatic conversions were performed:

'_refine_ls_weighting_scheme' value 'calc w =
1/[\s^2^(Fo^2^)+(0.0467P)^2^] where P=(Fo^2^+2Fc^2^)/3' was changed
to 'calc'. New tag '_refine_ls_weighting_details' was created. The
value of the new tag was set to 'w = 1/[\s^2^(Fo^2^)+(0.0467P)^2^]
where P=(Fo^2^+2Fc^2^)/3'.

Automatic conversion script
Id: cif_fix_values 3143 2015-03-26 13:38:13Z robertas 
;
_cod_original_sg_symbol_H-M 'P 21/c'
_cod_database_code 2007022

loop_
_symmetry_equiv_pos_as_xyz
'x, y, z'
'-x, y+1/2, -z+1/2'
'-x, -y, -z'
'x, -y-1/2, z-1/2'

loop_
_atom_site_aniso_label
_atom_site_aniso_U_11
_atom_site_aniso_U_22
_atom_site_aniso_U_33
_atom_site_aniso_U_12
_atom_site_aniso_U_13
_atom_site_aniso_U_23
Cr .0621(2) .02256(13) .0341(2) -.00344(13) .02086(13) -.00168(11)
C2 .109(2) .0568(14) .0485(14) -.0015(14) .049(2) .0027(11)
O3 .097(2) .119(2) .100(2) -.0285(15) .0501(14) -.0388(15)
C4 .0477(11) .0379(10) .0421(11) -.0074(8) .0129(9) -.0002(8)
O5 .112(2) .0652(11) .0413(9) -.0096(10) .0223(9) -.0232(7)
C6 .168(3) .054(2) .0505(15) -.019(2) .044(2) -.0036(12)
O7 .184(3) .0696(13) .0747(13) -.0374(15) .051(2) .0099(11)
C8 .0515(13) .0360(10) .0530(12) -.0127(8) .0157(10) -.0112(8)
C9 .117(2) .0361(12) .0555(15) .0210(13) .040(2) .0025(10)
C10 .123(3) .0510(14) .0443(14) .0162(15) .034(2) -.0018(10)
C11 .0362(9) .0232(8) .0354(9) -.0052(7) .0002(7) -.0024(6)
C12 .0438(10) .0188(7) .0329(9) -.0052(6) .0076(7) -.0035(6)
C13 .0611(13) .0156(8) .0566(11) -.0080(8) .0262(10) -.0036(7)
C14 .0444(12) .0396(11) .0450(11) -.0065(8) .0046(9) -.0119(8)
C15 .084(2) .0276(10) .0515(13) -.0043(10) .0110(12) -.0072(9)
C16 .095(2) .0275(10) .0341(10) .0117(10) .0046(11) .0017(7)
C17 .086(2) .0257(9) .0301(9) -.0083(9) .0086(10) -.0056(7)
C18 .102(2) .0262(10) .0551(13) -.0073(11) .0127(13) -.0072(9)
C19 .113(2) .0307(11) .0469(13) -.0063(12) -.0133(14) .0027(9)
C20 .0614(14) .0390(11) .0448(11) .0006(9) .0117(10) .0095(8)
O21 .0716(11) .0200(6) .0565(9) .0009(6) .0029(8) .0071(5)
C22 .093(2) .073(2) .078(2) .016(2) .036(2) .027(2)
C23 .0495(12) .0223(8) .0604(13) .0041(8) .0130(9) .0110(8)
C24 .106(2) .0320(12) .0604(14) .0142(12) .0218(14) .0105(9)
C25 .136(3) .0498(14) .0394(13) -.001(2) .0089(15) .0082(10)
C26 .103(2) .0376(13) .063(2) .0063(13) -.015(2) .0076(11)
C27 .119(3) .0447(14) .097(2) .038(2) .028(2) .0097(14)
C28 .087(2) .0466(13) .072(2) .0106(12) .0424(15) .0051(11)

loop_
_atom_site_label
_atom_site_fract_x
_atom_site_fract_y
_atom_site_fract_z
_atom_site_U_iso_or_equiv
_atom_site_thermal_displace_type
_atom_site_calc_flag
_atom_site_refinement_flags
_atom_site_occupancy
_atom_site_disorder_group
_atom_site_type_symbol
Cr .84149(3) .66880(3) .12739(2) .03802(10) Uani d . 1 . Cr
C2 .7108(3) .7222(3) .1053(2) .0662(7) Uani d . 1 . C
O3 .6278(2) .7546(3) .0950(2) .1004(8) Uani d . 1 . O
C4 .8606(2) .7479(2) .23502(13) .0423(4) Uani d . 1 . C
O5 .8775(2) .7960(2) .30441(10) .0723(5) Uani d . 1 . O
C6 .8144(3) .4949(3) .1734(2) .0878(10) Uani d . 1 . C
O7 .7950(2) .3821(2) .20071(14) .1062(9) Uani d . 1 . O
C8 1.0015(2) .7121(2) .12694(15) .0463(5) Uani d . 1 . C
C9 .9705(2) .5690(3) .0932(2) .0662(8) Uani d . 1 . C
C10 .8852(3) .5482(3) .0230(2) .0704(8) Uani d . 1 . C
C11 .82515(14) .6711(2) -.01260(11) .0332(3) Uani d . 1 . C
C12 .85884(14) .8166(2) .01518(11) .0322(3) Uani d . 1 . C
C13 .9445(2) .8370(2) .08502(13) .0424(4) Uani d . 1 . C
C14 .9773(2) .9857(2) .11598(14) .0442(5) Uani d . 1 . C
C15 .9178(2) 1.1031(2) .07785(14) .0553(6) Uani d . 1 . C
C16 .8342(2) 1.0828(2) .01195(13) .0544(6) Uani d . 1 . C
C17 .8024(2) .9452(2) -.02266(12) .0483(5) Uani d . 1 . C
C18 .7173(2) .9408(2) -.0937(2) .0623(7) Uani d . 1 . C
C19 .6557(2) 1.0584(2) -.1134(2) .0696(8) Uani d . 1 . C
C20 .6762(2) 1.1957(2) -.05801(14) .0487(5) Uani d . 1 . C
O21 .78204(12) 1.21002(14) -.02080(10) .0517(4) Uani d . 1 . O
C22 .6238(3) 1.1760(4) .0153(2) .0786(9) Uani d . 1 . C
C23 .6457(2) 1.3363(2) -.11213(14) .0442(5) Uani d . 1 . C
C24 .6858(2) 1.3563(2) -.1826(2) .0660(7) Uani d . 1 . C
C25 .6619(3) 1.4828(3) -.2333(2) .0773(9) Uani d . 1 . C
C26 .5970(3) 1.5858(3) -.2151(2) .0745(9) Uani d . 1 . C
C27 .5556(3) 1.5648(3) -.1454(2) .0867(10) Uani d . 1 . C
C28 .5796(2) 1.4409(3) -.0949(2) .0644(7) Uani d . 1 . C
H8 1.0647(18) .725(3) .1725(15) .055 Uiso d . 1 . H
H9 1.011(2) .480(3) .1066(17) .068 Uiso d . 1 . H
H10 .864(2) .451(3) .0011(17) .071 Uiso d . 1 . H
H11 .7675(16) .652(2) -.0591(13) .040 Uiso d . 1 . H
H14 1.0419(17) 1.000(2) .1658(14) .049 Uiso d . 1 . H
H15 .9398(18) 1.207(3) .0989(15) .060 Uiso d . 1 . H
H18 .714(2) .860(3) -.1321(17) .073 Uiso d . 1 . H
H19 .596(2) 1.047(3) -.1645(18) .079 Uiso d . 1 . H
H221 .547(3) 1.169(3) -.012(2) .090 Uiso d . 1 . H
H222 .647(2) 1.083(4) .049(2) .090 Uiso d . 1 . H
H223 .637(2) 1.256(4) .054(2) .090 Uiso d . 1 . H
H24 .732(2) 1.283(3) -.1974(17) .077 Uiso d . 1 . H
H25 .693(2) 1.504(3) -.282(2) .091 Uiso d . 1 . H
H26 .573(2) 1.675(3) -.2519(19) .088 Uiso d . 1 . H
H27 .508(3) 1.637(4) -.134(2) .100 Uiso d . 1 . H
H28 .555(2) 1.434(3) -.0464(18) .074 Uiso d . 1 . H

loop_
_atom_type_symbol
_atom_type_description
_atom_type_scat_dispersion_real
_atom_type_scat_dispersion_imag
_atom_type_scat_source
H H 0.0000 0.0000 'International Tables Vol C Tables 4.2.6.8 and 6.1.1.4'
C C 0.0033 0.0016 'International Tables Vol C Tables 4.2.6.8 and 6.1.1.4'
O O 0.0106 0.0060 'International Tables Vol C Tables 4.2.6.8 and 6.1.1.4'
Cr Cr 0.3209 0.6236 'International Tables Vol C Tables 4.2.6.8 and 6.1.1.4'

loop_
_geom_angle_atom_site_label_1
_geom_angle_atom_site_label_2
_geom_angle_atom_site_label_3
_geom_angle
_geom_angle_publ_flag
C2 Cr C4 88.88(10) y
C2 Cr C6 90.8(2) y
C4 Cr C6 87.33(10) y
C2 Cr C9 153.42(11) ?
C4 Cr C9 117.70(10) ?
C6 Cr C9 90.43(13) ?
C2 Cr C11 87.48(9) ?
C4 Cr C11 156.14(8) ?
C6 Cr C11 116.28(10) ?
C9 Cr C11 68.30(9) ?
C2 Cr C10 115.65(12) ?
C4 Cr C10 155.37(11) ?
C6 Cr C10 90.06(11) ?
C9 Cr C10 37.79(11) ?
C11 Cr C10 37.67(8) ?
C2 Cr C8 152.12(10) ?
C4 Cr C8 91.45(9) ?
C6 Cr C8 117.09(14) ?
C9 Cr C8 37.50(9) ?
C11 Cr C8 81.06(8) ?
C10 Cr C8 68.08(11) ?
C2 Cr C12 89.23(9) ?
C4 Cr C12 119.38(7) ?
C6 Cr C12 153.28(9) ?
C9 Cr C12 78.09(8) ?
C11 Cr C12 37.03(6) ?
C10 Cr C12 66.06(8) ?
C8 Cr C12 66.46(8) ?
C2 Cr C13 115.17(9) ?
C4 Cr C13 93.72(8) ?
C6 Cr C13 154.04(14) ?
C9 Cr C13 66.15(8) ?
C11 Cr C13 66.78(7) ?
C10 Cr C13 78.27(10) ?
C8 Cr C13 36.99(8) ?
C12 Cr C13 36.01(7) ?
O3 C2 Cr 176.9(2) ?
O5 C4 Cr 176.7(2) ?
O7 C6 Cr 178.1(3) ?
C9 C8 C13 117.2(2) ?
C9 C8 Cr 68.97(14) ?
C13 C8 Cr 73.43(12) ?
C10 C9 C8 122.0(2) ?
C10 C9 Cr 71.7(2) ?
C8 C9 Cr 73.54(13) ?
C9 C10 C11 119.9(2) ?
C9 C10 Cr 70.55(14) ?
C11 C10 Cr 70.83(12) ?
C10 C11 C12 119.0(2) ?
C10 C11 Cr 71.50(12) ?
C12 C11 Cr 75.49(10) ?
C13 C12 C11 120.4(2) ?
C13 C12 C17 118.68(15) ?
C11 C12 C17 120.8(2) ?
C13 C12 Cr 72.01(10) ?
C11 C12 Cr 67.49(10) ?
C17 C12 Cr 130.09(14) ?
C12 C13 C8 120.9(2) ?
C12 C13 C14 120.7(2) ?
C8 C13 C14 118.3(2) ?
C12 C13 Cr 71.98(10) ?
C8 C13 Cr 69.58(11) ?
C14 C13 Cr 132.10(14) ?
C15 C14 C13 117.0(2) ?
C16 C15 C14 122.0(2) ?
C15 C16 C17 123.3(2) ?
C15 C16 O21 116.0(2) ?
C17 C16 O21 120.7(2) ?
C16 C17 C18 117.5(2) ?
C16 C17 C12 118.1(2) ?
C18 C17 C12 124.4(2) ?
C19 C18 C17 120.9(2) ?
C18 C19 C20 119.8(2) ?
O21 C20 C19 109.7(2) y
O21 C20 C23 105.4(2) y
C19 C20 C23 111.4(2) y
O21 C20 C22 108.6(2) y
C19 C20 C22 107.3(2) y
C23 C20 C22 114.3(2) y
C16 O21 C20 117.3(2) ?
C28 C23 C24 119.2(2) ?
C28 C23 C20 123.6(2) ?
C24 C23 C20 117.2(2) ?
C23 C24 C25 119.7(3) ?
C26 C25 C24 120.4(3) ?
C25 C26 C27 120.0(2) ?
C28 C27 C26 119.7(3) ?
C27 C28 C23 120.9(3) ?

loop_
_geom_bond_atom_site_label_1
_geom_bond_atom_site_label_2
_geom_bond_site_symmetry_2
_geom_bond_distance
_geom_bond_publ_flag
Cr C2 . 1.818(3) y
Cr C4 . 1.823(2) y
Cr C6 . 1.817(3) y
Cr C9 . 2.189(3) y
Cr C11 . 2.195(2) y
Cr C10 . 2.204(2) y
Cr C8 . 2.250(2) y
Cr C12 . 2.300(2) y
Cr C13 . 2.301(2) y
C2 O3 . 1.156(4) y
C4 O5 . 1.161(2) y
C6 O7 . 1.168(3) y
C8 C9 . 1.428(3) y
C8 C13 . 1.444(3) y
C9 C10 . 1.423(4) y
C10 C11 . 1.420(3) y
C11 C12 . 1.431(2) y
C12 C13 . 1.422(3) y
C12 C17 . 1.447(3) y
C13 C14 . 1.467(3) y
C14 C15 . 1.388(3) y
C15 C16 . 1.368(3) y
C16 C17 . 1.389(3) y
C16 O21 . 1.390(2) y
C17 C18 . 1.418(3) y
C18 C19 . 1.351(4) y
C19 C20 . 1.512(3) y
C20 O21 . 1.442(3) y
C20 C23 . 1.537(3) y
C20 C22 . 1.536(4) y
C23 C28 . 1.392(3) ?
C23 C24 . 1.388(3) ?
C24 C25 . 1.394(3) ?
C25 C26 . 1.375(4) ?
C26 C27 . 1.389(5) ?
C27 C28 . 1.373(4) ?

loop_
_geom_torsion_atom_site_label_1
_geom_torsion_atom_site_label_2
_geom_torsion_atom_site_label_3
_geom_torsion_atom_site_label_4
_geom_torsion
_geom_torsion_publ_flag
C14 C15 C16 O21 -179.4(2) y
C12 C17 C18 C19 165.2(2) y
C17 C18 C19 C20 -1.4(4) y
C18 C19 C20 O21 29.8(3) y
C15 C16 O21 C20 -151.8(2) y
C22 C20 C23 C24 -176.3(3) y
